data_1555687
loop_
_publ_author_name
'Ma, Donghui'
'Zhong, Zhuliang'
'Liu, Zaimin'
'Zhang, Mingjie'
'Xu, Shiyan'
'Xu, Dengyu'
'Song, Dengpeng'
'Xie, Xingang'
'She, Xuegong'

_publ_section_title
;
 Protecting-Group-Free Total Synthesis of (-)-Lycopodine via Phosphoric
 Acid Promoted Alkyne Aza-Prins Cyclization.
;
_journal_issue 17
_journal_name_full 'Organic letters'
_journal_page_first 4328
_journal_page_last 4331
_journal_paper_doi 10.1021/acs.orglett.6b02072
_journal_volume 18
_journal_year 2016
_chemical_absolute_configuration unk
_chemical_formula_moiety 'C16 H23 N O2'
_chemical_formula_sum 'C16 H23 N O2'
_chemical_formula_weight 261.35
_space_group_crystal_system orthorhombic
_space_group_IT_number 19
_space_group_name_Hall 'P 2ac 2ab'
_space_group_name_H-M_alt 'P 21 21 21'
_atom_sites_solution_hydrogens geom
_atom_sites_solution_primary direct
_audit_creation_date 2015-06-11
_audit_creation_method
;
Olex2 1.2
(compiled 2015.01.26 svn.r3150 for OlexSys, GUI svn.r4998)
;
_cell_angle_alpha 90
_cell_angle_beta 90
_cell_angle_gamma 90
_cell_formula_units_Z 4
_cell_length_a 7.48040(11)
_cell_length_b 10.49020(19)
_cell_length_c 18.4048(3)
_cell_measurement_reflns_used 2637
_cell_measurement_temperature 294.1(5)
_cell_measurement_theta_max 69.6920
_cell_measurement_theta_min 10.5250
_cell_volume 1444.24(4)
_computing_cell_refinement
;
CrysAlisPro, Agilent Technologies,
Version 1.171.37.33 (release 27-03-2014 CrysAlis171 .NET)
(compiled Mar 27 2014,17:12:48)
;
_computing_data_collection
;
CrysAlisPro, Agilent Technologies,
Version 1.171.37.33 (release 27-03-2014 CrysAlis171 .NET)
(compiled Mar 27 2014,17:12:48)
;
_computing_data_reduction
;
CrysAlisPro, Agilent Technologies,
Version 1.171.37.33 (release 27-03-2014 CrysAlis171 .NET)
(compiled Mar 27 2014,17:12:48)
;
_computing_molecular_graphics 'Olex2 (Dolomanov et al., 2009)'
_computing_publication_material 'Olex2 (Dolomanov et al., 2009)'
_computing_structure_refinement 'ShelXL (Sheldrick, 2008)'
_computing_structure_solution 'ShelXS (Sheldrick, 2008)'
_diffrn_ambient_environment air
_diffrn_ambient_temperature 294.1(5)
_diffrn_detector 'CCD plate'
_diffrn_detector_area_resol_mean 16.0733
_diffrn_detector_type Eos
_diffrn_measured_fraction_theta_full 0.951
_diffrn_measured_fraction_theta_max 0.939
_diffrn_measurement_details
;
#__ type_ start__ end____ width___ exp.time_
  1 omega  -14.00   68.00   1.0000    1.0000
omega____ theta____ kappa____ phi______ frames
    -       54.0000  -57.0000   30.0000 82

#__ type_ start__ end____ width___ exp.time_
  2 omega   78.00  104.00   1.0000    1.0000
omega____ theta____ kappa____ phi______ frames
    -       54.0000 -125.0000  -30.0000 26

#__ type_ start__ end____ width___ exp.time_
  3 omega   71.00  113.00   1.0000    1.0000
omega____ theta____ kappa____ phi______ frames
    -      108.0000 -111.0000 -150.0000 42

#__ type_ start__ end____ width___ exp.time_
  4 omega   47.00   91.00   1.0000    1.0000
omega____ theta____ kappa____ phi______ frames
    -      108.0000  -25.0000 -150.0000 44

#__ type_ start__ end____ width___ exp.time_
  5 omega   40.00   90.00   1.0000    1.0000
omega____ theta____ kappa____ phi______ frames
    -      108.0000  -38.0000 -150.0000 50

#__ type_ start__ end____ width___ exp.time_
  6 omega   43.00   83.00   1.0000    1.0000
omega____ theta____ kappa____ phi______ frames
    -      108.0000  -38.0000  -90.0000 40

#__ type_ start__ end____ width___ exp.time_
  7 omega   40.00   69.00   1.0000    1.0000
omega____ theta____ kappa____ phi______ frames
    -      108.0000  -38.0000 -180.0000 29

#__ type_ start__ end____ width___ exp.time_
  8 omega   34.00  121.00   1.0000    1.0000
omega____ theta____ kappa____ phi______ frames
    -       54.0000   57.0000  -90.0000 87

#__ type_ start__ end____ width___ exp.time_
  9 omega   98.00  123.00   1.0000    1.0000
omega____ theta____ kappa____ phi______ frames
    -       54.0000   57.0000    0.0000 25

#__ type_ start__ end____ width___ exp.time_
 10 omega   39.00  104.00   1.0000    1.0000
omega____ theta____ kappa____ phi______ frames
    -      108.0000  -50.0000   60.0000 65

#__ type_ start__ end____ width___ exp.time_
 11 omega   65.00   98.00   1.0000    1.0000
omega____ theta____ kappa____ phi______ frames
    -      108.0000 -111.0000  150.0000 33

#__ type_ start__ end____ width___ exp.time_
 12 omega   43.00  119.00   1.0000    1.0000
omega____ theta____ kappa____ phi______ frames
    -      108.0000  -63.0000  150.0000 76
;
_diffrn_measurement_device 'four-circle diffractometer'
_diffrn_measurement_device_type 'SuperNova, Dual, Cu at zero, Eos'
_diffrn_measurement_method '\w scans'
_diffrn_orient_matrix_UB_11 0.1418611000
_diffrn_orient_matrix_UB_12 0.1064679000
_diffrn_orient_matrix_UB_13 -0.0035431000
_diffrn_orient_matrix_UB_21 -0.1445391000
_diffrn_orient_matrix_UB_22 0.0999506000
_diffrn_orient_matrix_UB_23 0.0174927000
_diffrn_orient_matrix_UB_31 0.0371514000
_diffrn_orient_matrix_UB_32 -0.0167475000
_diffrn_orient_matrix_UB_33 0.0817198000
_diffrn_radiation_monochromator mirror
_diffrn_radiation_probe x-ray
_diffrn_radiation_type CuK\a
_diffrn_radiation_wavelength 1.54184
_diffrn_reflns_av_R_equivalents 0.0167
_diffrn_reflns_av_unetI/netI 0.0196
_diffrn_reflns_Laue_measured_fraction_full 0.951
_diffrn_reflns_Laue_measured_fraction_max 0.939
_diffrn_reflns_limit_h_max 8
_diffrn_reflns_limit_h_min -7
_diffrn_reflns_limit_k_max 9
_diffrn_reflns_limit_k_min -12
_diffrn_reflns_limit_l_max 22
_diffrn_reflns_limit_l_min -13
_diffrn_reflns_number 4026
_diffrn_reflns_point_group_measured_fraction_full 0.906
_diffrn_reflns_point_group_measured_fraction_max 0.885
_diffrn_reflns_theta_full 67.684
_diffrn_reflns_theta_max 69.742
_diffrn_reflns_theta_min 10.542
_diffrn_source 'sealed X-ray tube'
_diffrn_source_type 'SuperNova (Cu) X-ray Source'
_exptl_absorpt_coefficient_mu 0.619
_exptl_absorpt_correction_T_max 1.00000
_exptl_absorpt_correction_T_min 0.76866
_exptl_absorpt_correction_type multi-scan
_exptl_absorpt_process_details
;
CrysAlisPro, Agilent Technologies,
Version 1.171.37.33 (release 27-03-2014 CrysAlis171 .NET)
(compiled Mar 27 2014,17:12:48)
Empirical absorption correction using spherical harmonics,
 implemented in SCALE3 ABSPACK scaling algorithm.
Empirical absorption correction using spherical harmonics,
 implemented in SCALE3 ABSPACK scaling algorithm.
;
_exptl_crystal_colour 'clear light colourless'
_exptl_crystal_density_diffrn 1.202
_exptl_crystal_description block
_exptl_crystal_F_000 568
_exptl_crystal_size_max 0.41
_exptl_crystal_size_mid 0.37
_exptl_crystal_size_min 0.35
_refine_diff_density_max 0.300
_refine_diff_density_min -0.343
_refine_diff_density_rms 0.122
_refine_ls_abs_structure_details
;
 Flack x determined using 875 quotients [(I+)-(I-)]/[(I+)+(I-)]
 (Parsons, Flack and Wagner, Acta Cryst. B69 (2013) 249-259).
;
_refine_ls_abs_structure_Flack 0.1(2)
_refine_ls_extinction_method none
_refine_ls_goodness_of_fit_ref 1.107
_refine_ls_hydrogen_treatment constr
_refine_ls_matrix_type full
_refine_ls_number_parameters 173
_refine_ls_number_reflns 2416
_refine_ls_number_restraints 0
_refine_ls_restrained_S_all 1.107
_refine_ls_R_factor_all 0.0522
_refine_ls_R_factor_gt 0.0513
_refine_ls_shift/su_max 0.000
_refine_ls_shift/su_mean 0.000
_refine_ls_structure_factor_coef Fsqd
_refine_ls_weighting_details 'w=1/[\s^2^(Fo^2^)+(0.0851P)^2^+0.1068P] where P=(Fo^2^+2Fc^2^)/3'
_refine_ls_weighting_scheme calc
_refine_ls_wR_factor_gt 0.1299
_refine_ls_wR_factor_ref 0.1317
_reflns_Friedel_coverage 0.617
_reflns_Friedel_fraction_full 0.841
_reflns_Friedel_fraction_max 0.810
_reflns_number_gt 2346
_reflns_number_total 2416
_reflns_threshold_expression 'I > 2\s(I)'
_cod_data_source_file ol6b02072_si_002.cif
_cod_data_source_block mdh0608
_cod_database_code 1555687
_shelx_space_group_comment
;
The symmetry employed for this shelxl refinement is uniquely defined
by the following loop, which should always be used as a source of
symmetry information in preference to the above space-group names.
They are only intended as comments.
;
_reflns_odcompleteness_completeness 94.83
_reflns_odcompleteness_iscentric 1
_reflns_odcompleteness_theta 66.97
_olex2_refinement_description
;
1. Fixed Uiso
 At 1.2 times of:
  All C(H) groups, All C(H,H) groups
 At 1.5 times of:
  All C(H,H,H) groups
2.a Ternary CH refined with riding coordinates:
 C4(H4), C5(H5), C11(H11)
2.b Secondary CH2 refined with riding coordinates:
 C2(H2A,H2B), C3(H3A,H3B), C6(H6A,H6B), C8(H8A,H8B), C10(H10A,H10B), C12(H12A,
 H12B), C14(H14A,H14B)
2.c Aromatic/amide H refined with riding coordinates:
 C15(H15)
2.d X=CH2 refined with riding coordinates:
 C16(H16A,H16B)
2.e Idealised Me refined as rotating group:
 C13(H13A,H13B,H13C)
;
_shelx_shelxl_version_number 2014/7
_olex2_submission_special_instructions 'No special instructions were received'

loop_
_space_group_symop_operation_xyz
'x, y, z'
'-x+1/2, -y, z+1/2'
'x+1/2, -y+1/2, -z'
'-x, y+1/2, -z+1/2'

loop_
_atom_site_label
_atom_site_type_symbol
_atom_site_fract_x
_atom_site_fract_y
_atom_site_fract_z
_atom_site_U_iso_or_equiv
_atom_site_adp_type
_atom_site_occupancy
_atom_site_site_symmetry_order
_atom_site_calc_flag
_atom_site_refinement_flags_posn
O1 O -0.3258(4) 0.2144(3) -0.55103(14) 0.0881(8) Uani 1 1 d .
O2 O 0.2102(3) -0.1051(3) -0.32342(14) 0.0803(7) Uani 1 1 d .
N1 N -0.2657(3) 0.05332(19) -0.47362(10) 0.0476(5) Uani 1 1 d .
C1 C -0.3023(4) 0.1777(3) -0.48776(16) 0.0599(7) Uani 1 1 d .
C2 C -0.3184(5) 0.2690(3) -0.4254(2) 0.0724(8) Uani 1 1 d .
H2A H -0.4440 0.2793 -0.4137 0.087 Uiso 1 1 calc R
H2B H -0.2734 0.3514 -0.4408 0.087 Uiso 1 1 calc R
C3 C -0.2201(4) 0.2294(3) -0.35732(18) 0.0645(7) Uani 1 1 d .
H3A H -0.2534 0.2842 -0.3171 0.077 Uiso 1 1 calc R
H3B H -0.0920 0.2362 -0.3647 0.077 Uiso 1 1 calc R
C4 C -0.2707(3) 0.0927(2) -0.34092(12) 0.0450(5) Uani 1 1 d .
H4 H -0.4016 0.0899 -0.3396 0.054 Uiso 1 1 calc R
C5 C -0.2061(4) 0.0386(3) -0.26808(13) 0.0597(7) Uani 1 1 d .
H5 H -0.2436 0.0979 -0.2299 0.072 Uiso 1 1 calc R
C6 C -0.0012(4) 0.0297(4) -0.26560(16) 0.0699(8) Uani 1 1 d .
H6A H 0.0478 0.1152 -0.2635 0.084 Uiso 1 1 calc R
H6B H 0.0336 -0.0142 -0.2214 0.084 Uiso 1 1 calc R
C7 C 0.0784(3) -0.0382(3) -0.32901(16) 0.0565(7) Uani 1 1 d .
C8 C -0.0068(3) -0.0151(2) -0.40190(12) 0.0465(5) Uani 1 1 d .
H8A H 0.0224 -0.0861 -0.4335 0.056 Uiso 1 1 calc R
H8B H 0.0462 0.0608 -0.4229 0.056 Uiso 1 1 calc R
C9 C -0.2127(3) 0.00174(19) -0.40142(10) 0.0375(5) Uani 1 1 d .
C10 C -0.2965(4) -0.0887(3) -0.25341(12) 0.0631(8) Uani 1 1 d .
H10A H -0.2497 -0.1239 -0.2085 0.076 Uiso 1 1 calc R
H10B H -0.4237 -0.0747 -0.2468 0.076 Uiso 1 1 calc R
C11 C -0.2692(3) -0.1850(2) -0.31412(13) 0.0487(6) Uani 1 1 d .
H11 H -0.1441 -0.2127 -0.3135 0.058 Uiso 1 1 calc R
C12 C -0.3091(3) -0.1253(2) -0.38826(11) 0.0415(5) Uani 1 1 d .
H12A H -0.4369 -0.1116 -0.3924 0.050 Uiso 1 1 calc R
H12B H -0.2744 -0.1850 -0.4260 0.050 Uiso 1 1 calc R
C13 C -0.3880(4) -0.3018(3) -0.3034(2) 0.0741(10) Uani 1 1 d .
H13A H -0.3644 -0.3627 -0.3412 0.111 Uiso 1 1 calc GR
H13B H -0.5113 -0.2766 -0.3053 0.111 Uiso 1 1 calc GR
H13C H -0.3630 -0.3397 -0.2570 0.111 Uiso 1 1 calc GR
C14 C -0.2499(5) -0.0309(3) -0.53697(13) 0.0678(9) Uani 1 1 d .
H14A H -0.1672 -0.0992 -0.5254 0.081 Uiso 1 1 calc R
H14B H -0.1995 0.0172 -0.5771 0.081 Uiso 1 1 calc R
C15 C -0.4265(8) -0.0890(4) -0.56123(17) 0.0894(14) Uani 1 1 d .
H15 H -0.4216 -0.1466 -0.5996 0.107 Uiso 1 1 calc R
C16 C -0.5852(7) -0.0661(4) -0.5336(3) 0.0952(14) Uani 1 1 d .
H16A H -0.5973 -0.0092 -0.4952 0.114 Uiso 1 1 calc R
H16B H -0.6854 -0.1068 -0.5525 0.114 Uiso 1 1 calc R

loop_
_atom_site_aniso_label
_atom_site_aniso_U_11
_atom_site_aniso_U_22
_atom_site_aniso_U_33
_atom_site_aniso_U_23
_atom_site_aniso_U_13
_atom_site_aniso_U_12
O1 0.1049(19) 0.0750(15) 0.0844(15) 0.0406(12) -0.0125(13) 0.0073(14)
O2 0.0453(10) 0.1063(17) 0.0892(14) 0.0099(13) -0.0043(11) 0.0271(11)
N1 0.0575(11) 0.0443(11) 0.0410(9) 0.0092(8) -0.0018(8) 0.0048(9)
C1 0.0611(15) 0.0472(14) 0.0712(16) 0.0197(12) -0.0064(14) -0.0015(12)
C2 0.0747(18) 0.0357(13) 0.107(2) 0.0080(14) -0.0041(18) 0.0039(13)
C3 0.0570(15) 0.0464(14) 0.0902(19) -0.0196(13) -0.0028(14) 0.0002(12)
C4 0.0391(11) 0.0469(13) 0.0491(11) -0.0091(9) -0.0002(9) 0.0078(9)
C5 0.0539(14) 0.0835(19) 0.0415(11) -0.0169(12) -0.0021(11) 0.0197(14)
C6 0.0562(15) 0.093(2) 0.0602(15) -0.0212(15) -0.0198(13) 0.0127(15)
C7 0.0346(11) 0.0675(17) 0.0673(15) -0.0004(13) -0.0021(10) 0.0037(11)
C8 0.0403(11) 0.0499(14) 0.0493(11) 0.0025(10) 0.0103(9) 0.0053(10)
C9 0.0388(11) 0.0378(11) 0.0357(10) 0.0025(8) 0.0012(8) 0.0031(8)
C10 0.0588(14) 0.093(2) 0.0376(11) 0.0110(12) 0.0120(11) 0.0213(15)
C11 0.0390(10) 0.0560(14) 0.0510(12) 0.0185(10) 0.0102(10) 0.0095(10)
C12 0.0432(11) 0.0384(11) 0.0429(10) 0.0033(8) 0.0012(9) 0.0010(9)
C13 0.0505(14) 0.074(2) 0.098(2) 0.0384(17) 0.0170(15) 0.0009(13)
C14 0.102(2) 0.0664(18) 0.0353(11) 0.0040(11) 0.0029(13) 0.0150(16)
C15 0.155(4) 0.062(2) 0.0512(15) -0.0060(14) -0.034(2) 0.001(2)
C16 0.106(3) 0.071(2) 0.108(3) -0.004(2) -0.054(3) -0.009(2)

loop_
_atom_type_symbol
_atom_type_description
_atom_type_scat_dispersion_real
_atom_type_scat_dispersion_imag
_atom_type_scat_source
C C 0.0181 0.0091 'International Tables Vol C Tables 4.2.6.8 and 6.1.1.4'
H H 0.0000 0.0000 'International Tables Vol C Tables 4.2.6.8 and 6.1.1.4'
N N 0.0311 0.0180 'International Tables Vol C Tables 4.2.6.8 and 6.1.1.4'
O O 0.0492 0.0322 'International Tables Vol C Tables 4.2.6.8 and 6.1.1.4'

loop_
_geom_angle_atom_site_label_1
_geom_angle_atom_site_label_2
_geom_angle_atom_site_label_3
_geom_angle
C1 N1 C9 125.0(2)
C1 N1 C14 116.2(2)
C14 N1 C9 117.96(18)
O1 C1 N1 120.5(3)
O1 C1 C2 120.6(3)
N1 C1 C2 118.9(2)
C1 C2 H2A 108.6
C1 C2 H2B 108.6
C1 C2 C3 114.8(2)
H2A C2 H2B 107.5
C3 C2 H2A 108.6
C3 C2 H2B 108.6
C2 C3 H3A 110.2
C2 C3 H3B 110.2
C2 C3 C4 107.7(2)
H3A C3 H3B 108.5
C4 C3 H3A 110.2
C4 C3 H3B 110.2
C3 C4 H4 106.4
C3 C4 C5 116.5(2)
C3 C4 C9 112.0(2)
C5 C4 H4 106.4
C9 C4 H4 106.4
C9 C4 C5 108.45(19)
C4 C5 H5 107.6
C4 C5 C6 111.3(2)
C6 C5 H5 107.6
C10 C5 C4 109.9(2)
C10 C5 H5 107.6
C10 C5 C6 112.6(3)
C5 C6 H6A 108.8
C5 C6 H6B 108.8
H6A C6 H6B 107.7
C7 C6 C5 113.8(2)
C7 C6 H6A 108.8
C7 C6 H6B 108.8
O2 C7 C6 122.3(3)
O2 C7 C8 120.8(3)
C6 C7 C8 116.9(2)
C7 C8 H8A 108.4
C7 C8 H8B 108.4
C7 C8 C9 115.71(18)
H8A C8 H8B 107.4
C9 C8 H8A 108.4
C9 C8 H8B 108.4
N1 C9 C4 110.35(17)
N1 C9 C8 107.51(17)
N1 C9 C12 109.36(17)
C4 C9 C8 110.93(18)
C4 C9 C12 107.06(17)
C12 C9 C8 111.64(18)
C5 C10 H10A 108.9
C5 C10 H10B 108.9
H10A C10 H10B 107.8
C11 C10 C5 113.15(19)
C11 C10 H10A 108.9
C11 C10 H10B 108.9
C10 C11 H11 108.5
C10 C11 C12 110.9(2)
C10 C11 C13 111.1(2)
C12 C11 H11 108.5
C13 C11 H11 108.5
C13 C11 C12 109.3(2)
C9 C12 H12A 108.8
C9 C12 H12B 108.8
C11 C12 C9 113.86(19)
C11 C12 H12A 108.8
C11 C12 H12B 108.8
H12A C12 H12B 107.7
C11 C13 H13A 109.5
C11 C13 H13B 109.5
C11 C13 H13C 109.5
H13A C13 H13B 109.5
H13A C13 H13C 109.5
H13B C13 H13C 109.5
N1 C14 H14A 108.8
N1 C14 H14B 108.8
N1 C14 C15 113.8(3)
H14A C14 H14B 107.7
C15 C14 H14A 108.8
C15 C14 H14B 108.8
C14 C15 H15 116.6
C16 C15 C14 126.7(3)
C16 C15 H15 116.6
C15 C16 H16A 120.0
C15 C16 H16B 120.0
H16A C16 H16B 120.0

loop_
_geom_bond_atom_site_label_1
_geom_bond_atom_site_label_2
_geom_bond_distance
O1 C1 1.239(4)
O2 C7 1.215(3)
N1 C1 1.358(3)
N1 C9 1.489(3)
N1 C14 1.468(3)
C1 C2 1.499(5)
C2 H2A 0.9700
C2 H2B 0.9700
C2 C3 1.511(5)
C3 H3A 0.9700
C3 H3B 0.9700
C3 C4 1.514(4)
C4 H4 0.9800
C4 C5 1.534(3)
C4 C9 1.529(3)
C5 H5 0.9800
C5 C6 1.536(4)
C5 C10 1.521(5)
C6 H6A 0.9700
C6 H6B 0.9700
C6 C7 1.491(4)
C7 C8 1.505(4)
C8 H8A 0.9700
C8 H8B 0.9700
C8 C9 1.550(3)
C9 C12 1.534(3)
C10 H10A 0.9700
C10 H10B 0.9700
C10 C11 1.520(4)
C11 H11 0.9800
C11 C12 1.531(3)
C11 C13 1.527(4)
C12 H12A 0.9700
C12 H12B 0.9700
C13 H13A 0.9600
C13 H13B 0.9600
C13 H13C 0.9600
C14 H14A 0.9700
C14 H14B 0.9700
C14 C15 1.522(6)
C15 H15 0.9300
C15 C16 1.313(7)
C16 H16A 0.9300
C16 H16B 0.9300

loop_
_geom_torsion_atom_site_label_1
_geom_torsion_atom_site_label_2
_geom_torsion_atom_site_label_3
_geom_torsion_atom_site_label_4
_geom_torsion
O1 C1 C2 C3 -157.2(3)
O2 C7 C8 C9 147.1(3)
N1 C1 C2 C3 24.3(4)
N1 C9 C12 C11 -178.02(18)
N1 C14 C15 C16 3.4(5)
C1 N1 C9 C4 21.1(3)
C1 N1 C9 C8 -100.0(3)
C1 N1 C9 C12 138.6(2)
C1 N1 C14 C15 -88.2(3)
C1 C2 C3 C4 -49.6(3)
C2 C3 C4 C5 -171.9(2)
C2 C3 C4 C9 62.5(3)
C3 C4 C5 C6 -65.4(3)
C3 C4 C5 C10 169.2(2)
C3 C4 C9 N1 -47.6(3)
C3 C4 C9 C8 71.4(2)
C3 C4 C9 C12 -166.5(2)
C4 C5 C6 C7 -51.7(4)
C4 C5 C10 C11 55.6(3)
C4 C9 C12 C11 -58.5(2)
C5 C4 C9 N1 -177.5(2)
C5 C4 C9 C8 -58.5(2)
C5 C4 C9 C12 63.6(2)
C5 C6 C7 O2 -144.8(3)
C5 C6 C7 C8 38.2(4)
C5 C10 C11 C12 -48.3(3)
C5 C10 C11 C13 -170.1(2)
C6 C5 C10 C11 -69.0(3)
C6 C7 C8 C9 -35.8(4)
C7 C8 C9 N1 166.8(2)
C7 C8 C9 C4 46.1(3)
C7 C8 C9 C12 -73.2(3)
C8 C9 C12 C11 63.1(2)
C9 N1 C1 O1 171.9(3)
C9 N1 C1 C2 -9.7(4)
C9 N1 C14 C15 101.3(3)
C9 C4 C5 C6 62.0(3)
C9 C4 C5 C10 -63.4(2)
C10 C5 C6 C7 72.2(3)
C10 C11 C12 C9 50.6(3)
C13 C11 C12 C9 173.4(2)
C14 N1 C1 O1 2.1(4)
C14 N1 C1 C2 -179.4(3)
C14 N1 C9 C4 -169.3(2)
C14 N1 C9 C8 69.6(3)
C14 N1 C9 C12 -51.8(3)
